data_7705991
loop_
_publ_author_name
'Yeo, Alyssa'
'Sanz, Corey A.'
'Fryzuk, Michael D.'

_publ_section_title
;
 Forays into rhodium macrocyclic chemistry stabilized by a
 P<sub>2</sub>N<sub>2</sub> donor set. Activation of dihydrogen and
 benzene.
;
_journal_issue 3
_journal_name_full 'Dalton transactions (Cambridge, England : 2003)'
_journal_page_first 899
_journal_page_last 907
_journal_paper_doi 10.1039/d0dt03688a
_journal_volume 50
_journal_year 2021
_chemical_formula_moiety 'C64 H104 Li2 N4 O2 P4 Rh2 Si8, 4(C6 H6)'
_chemical_formula_sum 'C88 H128 Li2 N4 O2 P4 Rh2 Si8'
_chemical_formula_weight 1842.24
_space_group_crystal_system triclinic
_space_group_IT_number 2
_space_group_name_Hall '-P 1'
_space_group_name_H-M_alt 'P -1'
_atom_sites_solution_hydrogens mixed
_atom_sites_solution_primary dual
_audit_creation_date 2020-02-21
_audit_creation_method
;
Olex2 1.2
(compiled 2018.05.29 svn.r3508 for OlexSys, GUI svn.r5506)
;
_audit_update_record
;
2020-05-16 deposited with the CCDC.	2020-12-02 downloaded from the CCDC.
;
_cell_angle_alpha 95.810(7)
_cell_angle_beta 94.411(7)
_cell_angle_gamma 103.071(6)
_cell_formula_units_Z 1
_cell_length_a 11.3155(12)
_cell_length_b 12.3073(13)
_cell_length_c 17.4753(18)
_cell_measurement_reflns_used 9850
_cell_measurement_temperature 90
_cell_measurement_theta_max 36.575
_cell_measurement_theta_min 2.300
_cell_volume 2345.9(4)
_computing_cell_refinement 'SAINT V8.40A (2016)'
_computing_data_reduction 'SAINT V8.40A (2016)'
_computing_molecular_graphics 'Olex2 (Dolomanov et al., 2009)'
_computing_publication_material 'Olex2 (Dolomanov et al., 2009)'
_computing_structure_refinement 'ShelXL (Sheldrick, 2015)'
_computing_structure_solution 'ShelXT (Sheldrick, 2015)'
_diffrn_ambient_temperature 90
_diffrn_measured_fraction_theta_full 1.000
_diffrn_measured_fraction_theta_max 0.983
_diffrn_measurement_device_type 'Bruker APEX-II CCD'
_diffrn_measurement_method '\f and \w scans'
_diffrn_radiation_type MoK\a
_diffrn_radiation_wavelength 0.71073
_diffrn_reflns_av_R_equivalents 0.0355
_diffrn_reflns_av_unetI/netI 0.0334
_diffrn_reflns_Laue_measured_fraction_full 1.000
_diffrn_reflns_Laue_measured_fraction_max 0.983
_diffrn_reflns_limit_h_max 18
_diffrn_reflns_limit_h_min -18
_diffrn_reflns_limit_k_max 20
_diffrn_reflns_limit_k_min -20
_diffrn_reflns_limit_l_max 29
_diffrn_reflns_limit_l_min -29
_diffrn_reflns_number 88617
_diffrn_reflns_point_group_measured_fraction_full 1.000
_diffrn_reflns_point_group_measured_fraction_max 0.983
_diffrn_reflns_theta_full 25.242
_diffrn_reflns_theta_max 36.692
_diffrn_reflns_theta_min 1.177
_diffrn_standards_number 0
_exptl_absorpt_coefficient_mu 0.569
_exptl_absorpt_correction_T_max 0.956
_exptl_absorpt_correction_T_min 0.871
_exptl_absorpt_correction_type multi-scan
_exptl_absorpt_process_details
'SADABS-2016/2 (Bruker,2016/2) was used for absorption correction. wR2(int) was 0.1234 before and 0.0451 after correction. The Ratio of minimum to maximum transmission is 0.9109. The \l/2 correction factor is Not present.'
_exptl_crystal_colour colourless
_exptl_crystal_density_diffrn 1.304
_exptl_crystal_description prisms
_exptl_crystal_F_000 968
_exptl_crystal_size_max 0.46
_exptl_crystal_size_mid 0.32
_exptl_crystal_size_min 0.08
_refine_diff_density_max 0.905
_refine_diff_density_min -0.523
_refine_diff_density_rms 0.081
_refine_ls_extinction_method none
_refine_ls_goodness_of_fit_ref 0.805
_refine_ls_hydrogen_treatment mixed
_refine_ls_matrix_type full
_refine_ls_number_parameters 508
_refine_ls_number_reflns 22948
_refine_ls_number_restraints 0
_refine_ls_restrained_S_all 0.805
_refine_ls_R_factor_all 0.0364
_refine_ls_R_factor_gt 0.0293
_refine_ls_shift/su_max 0.001
_refine_ls_shift/su_mean 0.000
_refine_ls_structure_factor_coef Fsqd
_refine_ls_weighting_details 'w=1/[\s^2^(Fo^2^)+(0.1000P)^2^] where P=(Fo^2^+2Fc^2^)/3'
_refine_ls_weighting_scheme calc
_refine_ls_wR_factor_gt 0.0977
_refine_ls_wR_factor_ref 0.1066
_reflns_Friedel_coverage 0.000
_reflns_number_gt 19948
_reflns_number_total 22948
_reflns_threshold_expression 'I > 2\s(I)'
_cod_data_source_file d0dt03688a2.cif
_cod_data_source_block mf1442
_cod_depositor_comments 'Adding full bibliography for 7705986--7705991.cif.'
_cod_database_code 7705991
_shelx_shelxl_version_number 2016/4
_shelx_space_group_comment
;
The symmetry employed for this shelxl refinement is uniquely defined
by the following loop, which should always be used as a source of
symmetry information in preference to the above space-group names.
They are only intended as comments.
;
_shelx_estimated_absorpt_t_max 0.956
_shelx_estimated_absorpt_t_min 0.780
_olex2_refinement_description
;
1. Fixed Uiso
 At 1.2 times of:
  All C(H) groups, All C(H,H) groups
 At 1.5 times of:
  All C(H,H,H) groups
2.a Secondary CH2 refined with riding coordinates:
 C7(H7A,H7B), C12(H12A,H12B), C19(H19A,H19B), C24(H24A,H24B), C25(H25A,H25B),
 C26(H26A,H26B)
2.b Aromatic/amide H refined with riding coordinates:
 C2(H2), C3(H3), C4(H4), C5(H5), C6(H6), C14(H14), C15(H15), C16(H16),
 C17(H17), C18(H18), C28(H28), C29(H29), C30(H30), C31(H31), C32(H32), C33(H33),
  C34(H34), C35(H35), C36(H36), C37(H37), C38(H38), C39(H39), C40(H40),
 C41(H41), C42(H42), C43(H43), C44(H44)
2.c Idealised Me refined as rotating group:
 C8(H8A,H8B,H8C), C9(H9A,H9B,H9C), C10(H10A,H10B,H10C), C11(H11A,H11B,H11C),
 C20(H20A,H20B,H20C), C21(H21A,H21B,H21C), C22(H22B,H22C,H22A), C23(H23B,H23C,
 H23A)
;
_olex2_submission_special_instructions 'No special instructions were received'

loop_
_space_group_symop_operation_xyz
'x, y, z'
'-x, -y, -z'

loop_
_atom_site_label
_atom_site_type_symbol
_atom_site_fract_x
_atom_site_fract_y
_atom_site_fract_z
_atom_site_U_iso_or_equiv
_atom_site_adp_type
_atom_site_occupancy
_atom_site_site_symmetry_order
_atom_site_calc_flag
_atom_site_refinement_flags_posn
_atom_site_refinement_flags_adp
_atom_site_refinement_flags_occupancy
_atom_site_disorder_assembly
_atom_site_disorder_group
Rh1 Rh 0.32246(2) 0.20986(2) 0.29763(2) 0.00855(3) Uani 1 1 d . . . . .
P1 P 0.24084(2) 0.03209(2) 0.32668(2) 0.01018(5) Uani 1 1 d . . . . .
P2 P 0.39360(2) 0.37976(2) 0.25410(2) 0.01023(5) Uani 1 1 d . . . . .
Si1 Si 0.49981(3) 0.03760(3) 0.30416(2) 0.01177(5) Uani 1 1 d . . . . .
Si2 Si 0.60116(3) 0.26487(3) 0.25260(2) 0.01197(5) Uani 1 1 d . . . . .
Si3 Si 0.20215(3) 0.25833(3) 0.12007(2) 0.01355(6) Uani 1 1 d . . . . .
Si4 Si 0.10285(3) 0.02567(2) 0.16772(2) 0.01140(5) Uani 1 1 d . . . . .
O1 O 0.43626(8) 0.03155(8) 0.06333(5) 0.02033(17) Uani 1 1 d . . . . .
N1 N 0.48608(8) 0.14650(7) 0.25187(5) 0.01156(14) Uani 1 1 d . . . . .
N2 N 0.21109(8) 0.14872(7) 0.17138(5) 0.01175(14) Uani 1 1 d . . . . .
C1 C 0.20404(10) -0.00669(9) 0.42153(6) 0.01306(16) Uani 1 1 d . . . . .
C2 C 0.21052(11) 0.07454(10) 0.48453(6) 0.01727(19) Uani 1 1 d . . . . .
H2 H 0.243505 0.151545 0.480151 0.021 Uiso 1 1 calc R . . . .
C3 C 0.16852(13) 0.04278(12) 0.55414(7) 0.0227(2) Uani 1 1 d . . . . .
H3 H 0.172463 0.098343 0.596766 0.027 Uiso 1 1 calc R . . . .
C4 C 0.12116(12) -0.06962(12) 0.56102(7) 0.0233(2) Uani 1 1 d . . . . .
H4 H 0.092430 -0.090902 0.608269 0.028 Uiso 1 1 calc R . . . .
C5 C 0.11568(12) -0.15131(11) 0.49875(8) 0.0230(2) Uani 1 1 d . . . . .
H5 H 0.083900 -0.228374 0.503571 0.028 Uiso 1 1 calc R . . . .
C6 C 0.15707(12) -0.11960(10) 0.42917(7) 0.0196(2) Uani 1 1 d . . . . .
H6 H 0.153203 -0.175388 0.386699 0.023 Uiso 1 1 calc R . . . .
C7 C 0.34085(10) -0.05778(9) 0.29377(6) 0.01391(17) Uani 1 1 d . . . . .
H7A H 0.315644 -0.090355 0.239209 0.017 Uiso 1 1 calc R . . . .
H7B H 0.338091 -0.119802 0.326011 0.017 Uiso 1 1 calc R . . . .
C8 C 0.54496(12) 0.07538(11) 0.41069(6) 0.0188(2) Uani 1 1 d . . . . .
H8A H 0.631443 0.114231 0.419662 0.028 Uiso 1 1 calc GR . . . .
H8B H 0.531425 0.006821 0.436101 0.028 Uiso 1 1 calc GR . . . .
H8C H 0.495632 0.124825 0.431997 0.028 Uiso 1 1 calc GR . . . .
C9 C 0.60892(11) -0.04827(10) 0.26975(7) 0.0186(2) Uani 1 1 d . . . . .
H9A H 0.577878 -0.087740 0.218061 0.028 Uiso 1 1 calc GR . . . .
H9B H 0.616225 -0.103194 0.305643 0.028 Uiso 1 1 calc GR . . . .
H9C H 0.689174 0.001643 0.267713 0.028 Uiso 1 1 calc GR . . . .
C10 C 0.67702(11) 0.33280(10) 0.35080(7) 0.01811(19) Uani 1 1 d . . . . .
H10A H 0.615103 0.348643 0.383693 0.027 Uiso 1 1 calc GR . . . .
H10B H 0.735225 0.403192 0.345506 0.027 Uiso 1 1 calc GR . . . .
H10C H 0.720265 0.281942 0.374365 0.027 Uiso 1 1 calc GR . . . .
C11 C 0.72679(11) 0.24380(11) 0.19188(8) 0.0213(2) Uani 1 1 d . . . . .
H11A H 0.765761 0.187511 0.211913 0.032 Uiso 1 1 calc GR . . . .
H11B H 0.787527 0.315093 0.193973 0.032 Uiso 1 1 calc GR . . . .
H11C H 0.692372 0.217845 0.138207 0.032 Uiso 1 1 calc GR . . . .
C12 C 0.52880(10) 0.36953(9) 0.20550(6) 0.01352(16) Uani 1 1 d . . . . .
H12A H 0.587041 0.443856 0.210987 0.016 Uiso 1 1 calc R . . . .
H12B H 0.505553 0.343712 0.149732 0.016 Uiso 1 1 calc R . . . .
C13 C 0.43321(10) 0.51356(8) 0.31671(6) 0.01391(17) Uani 1 1 d . . . . .
C14 C 0.55423(12) 0.57155(10) 0.33837(7) 0.0199(2) Uani 1 1 d . . . . .
H14 H 0.618623 0.541500 0.320175 0.024 Uiso 1 1 calc R . . . .
C15 C 0.58116(14) 0.67370(11) 0.38673(8) 0.0270(3) Uani 1 1 d . . . . .
H15 H 0.663727 0.712758 0.400909 0.032 Uiso 1 1 calc R . . . .
C16 C 0.48823(16) 0.71819(11) 0.41404(8) 0.0292(3) Uani 1 1 d . . . . .
H16 H 0.507143 0.787631 0.446758 0.035 Uiso 1 1 calc R . . . .
C17 C 0.36757(15) 0.66138(11) 0.39364(8) 0.0265(3) Uani 1 1 d . . . . .
H17 H 0.303771 0.691556 0.412638 0.032 Uiso 1 1 calc R . . . .
C18 C 0.33989(12) 0.55915(10) 0.34483(7) 0.0190(2) Uani 1 1 d . . . . .
H18 H 0.257149 0.520555 0.330754 0.023 Uiso 1 1 calc R . . . .
C19 C 0.27874(10) 0.39595(9) 0.18095(6) 0.01413(17) Uani 1 1 d . . . . .
H19A H 0.317186 0.450348 0.146914 0.017 Uiso 1 1 calc R . . . .
H19B H 0.216229 0.427022 0.206367 0.017 Uiso 1 1 calc R . . . .
C20 C 0.27971(15) 0.25061(11) 0.02815(7) 0.0271(3) Uani 1 1 d . . . . .
H20A H 0.360880 0.237120 0.039933 0.041 Uiso 1 1 calc GR . . . .
H20B H 0.287579 0.321698 0.006086 0.041 Uiso 1 1 calc GR . . . .
H20C H 0.230820 0.189021 -0.009153 0.041 Uiso 1 1 calc GR . . . .
C21 C 0.04729(13) 0.28079(11) 0.08740(9) 0.0265(3) Uani 1 1 d . . . . .
H21A H 0.004787 0.219132 0.047956 0.040 Uiso 1 1 calc GR . . . .
H21B H 0.057371 0.352230 0.065595 0.040 Uiso 1 1 calc GR . . . .
H21C H -0.000603 0.282669 0.131712 0.040 Uiso 1 1 calc GR . . . .
C22 C -0.05882(11) 0.02419(11) 0.13269(8) 0.0218(2) Uani 1 1 d . . . . .
H22B H -0.113199 -0.045456 0.143430 0.033 Uiso 1 1 calc GR . . . .
H22C H -0.065374 0.028444 0.076876 0.033 Uiso 1 1 calc GR . . . .
H22A H -0.082180 0.088808 0.159484 0.033 Uiso 1 1 calc GR . . . .
C23 C 0.13780(13) -0.09285(10) 0.10278(7) 0.0209(2) Uani 1 1 d . . . . .
H23B H 0.083432 -0.164123 0.110675 0.031 Uiso 1 1 calc GR . . . .
H23C H 0.222733 -0.096167 0.115294 0.031 Uiso 1 1 calc GR . . . .
H23A H 0.125360 -0.079762 0.048673 0.031 Uiso 1 1 calc GR . . . .
C24 C 0.09506(10) -0.01895(9) 0.26810(6) 0.01349(16) Uani 1 1 d . . . . .
H24A H 0.031763 0.010800 0.293592 0.016 Uiso 1 1 calc R . . . .
H24B H 0.071348 -0.101997 0.264079 0.016 Uiso 1 1 calc R . . . .
C25 C 0.54397(12) -0.01102(11) 0.07460(7) 0.0201(2) Uani 1 1 d . . . . .
H25A H 0.520129 -0.093575 0.074357 0.024 Uiso 1 1 calc R . . . .
H25B H 0.588821 0.022177 0.125547 0.024 Uiso 1 1 calc R . . . .
C26 C 0.37385(12) -0.01720(13) -0.01151(7) 0.0236(2) Uani 1 1 d . . . . .
H26A H 0.299847 0.011763 -0.020749 0.028 Uiso 1 1 calc R . . . .
H26B H 0.348015 -0.099822 -0.012751 0.028 Uiso 1 1 calc R . . . .
C27 C 0.19629(9) 0.27898(8) 0.34941(6) 0.01143(15) Uani 1 1 d . . . . .
C28 C 0.22376(10) 0.34266(9) 0.42328(6) 0.01452(17) Uani 1 1 d . . . . .
H28 H 0.300962 0.348185 0.450913 0.017 Uiso 1 1 calc R . . . .
C29 C 0.14215(12) 0.39785(10) 0.45740(7) 0.01789(19) Uani 1 1 d . . . . .
H29 H 0.164175 0.439145 0.507377 0.021 Uiso 1 1 calc R . . . .
C30 C 0.02892(11) 0.39234(10) 0.41830(7) 0.0196(2) Uani 1 1 d . . . . .
H30 H -0.026590 0.430528 0.440688 0.024 Uiso 1 1 calc R . . . .
C31 C -0.00161(11) 0.32977(10) 0.34567(7) 0.0192(2) Uani 1 1 d . . . . .
H31 H -0.078904 0.325011 0.318408 0.023 Uiso 1 1 calc R . . . .
C32 C 0.08011(10) 0.27374(9) 0.31225(6) 0.01448(17) Uani 1 1 d . . . . .
H32 H 0.056274 0.230845 0.262916 0.017 Uiso 1 1 calc R . . . .
Li1 Li 0.3724(2) 0.10456(19) 0.15475(12) 0.0176(4) Uani 1 1 d . . . . .
H H 0.3936(18) 0.2445(17) 0.3740(12) 0.034(5) Uiso 1 1 d . . . . .
C33 C 0.4703(2) 0.65436(19) 0.10522(17) 0.0599(6) Uani 1 1 d . . . . .
H33 H 0.554056 0.658417 0.119572 0.072 Uiso 1 1 calc R . . . .
C34 C 0.3981(2) 0.68581(13) 0.16065(12) 0.0453(5) Uani 1 1 d . . . . .
H34 H 0.432283 0.710831 0.212553 0.054 Uiso 1 1 calc R . . . .
C35 C 0.2781(2) 0.68036(14) 0.13972(13) 0.0475(5) Uani 1 1 d . . . . .
H35 H 0.227396 0.700456 0.176963 0.057 Uiso 1 1 calc R . . . .
C36 C 0.2312(3) 0.64517(18) 0.06353(15) 0.0599(7) Uani 1 1 d . . . . .
H36 H 0.148133 0.643485 0.048864 0.072 Uiso 1 1 calc R . . . .
C37 C 0.3004(3) 0.61261(17) 0.00837(14) 0.0594(7) Uani 1 1 d . . . . .
H37 H 0.264875 0.587430 -0.043249 0.071 Uiso 1 1 calc R . . . .
C38 C 0.4204(3) 0.61659(19) 0.02809(16) 0.0636(7) Uani 1 1 d . . . . .
H38 H 0.469540 0.594337 -0.009447 0.076 Uiso 1 1 calc R . . . .
C39 C -0.0264(3) 0.5662(2) 0.2211(2) 0.0754(9) Uani 1 1 d . . . . .
H39 H 0.021492 0.513158 0.210840 0.090 Uiso 1 1 calc R . . . .
C40 C -0.0366(2) 0.60626(17) 0.29528(16) 0.0521(5) Uani 1 1 d . . . . .
H40 H 0.007021 0.582956 0.336753 0.063 Uiso 1 1 calc R . . . .
C41 C -0.10835(16) 0.67910(15) 0.31093(11) 0.0380(4) Uani 1 1 d . . . . .
H41 H -0.115125 0.705069 0.363110 0.046 Uiso 1 1 calc R . . . .
C42 C -0.17105(17) 0.71548(16) 0.25212(12) 0.0403(4) Uani 1 1 d . . . . .
H42 H -0.221554 0.765887 0.263264 0.048 Uiso 1 1 calc R . . . .
C43 C -0.1596(2) 0.6778(2) 0.17668(13) 0.0600(7) Uani 1 1 d . . . . .
H43 H -0.202033 0.702804 0.135437 0.072 Uiso 1 1 calc R . . . .
C44 C -0.0868(3) 0.6038(3) 0.16079(18) 0.0841(11) Uani 1 1 d . . . . .
H44 H -0.078050 0.578798 0.108742 0.101 Uiso 1 1 calc R . . . .

loop_
_atom_site_aniso_label
_atom_site_aniso_U_11
_atom_site_aniso_U_22
_atom_site_aniso_U_33
_atom_site_aniso_U_23
_atom_site_aniso_U_13
_atom_site_aniso_U_12
Rh1 0.00818(4) 0.00916(4) 0.00859(4) 0.00055(2) 0.00090(2) 0.00282(2)
P1 0.01054(11) 0.01026(10) 0.01010(10) 0.00208(8) 0.00132(8) 0.00274(8)
P2 0.00983(11) 0.00909(10) 0.01157(10) 0.00099(8) 0.00099(8) 0.00199(8)
Si1 0.01234(12) 0.01405(12) 0.01050(11) 0.00146(9) 0.00099(9) 0.00646(10)
Si2 0.00920(12) 0.01385(12) 0.01277(12) 0.00005(9) 0.00199(9) 0.00295(9)
Si3 0.01485(13) 0.01278(12) 0.01174(12) 0.00295(9) -0.00233(10) 0.00121(10)
Si4 0.01169(12) 0.01081(11) 0.01084(11) 0.00079(9) -0.00091(9) 0.00179(9)
O1 0.0189(4) 0.0301(4) 0.0117(3) -0.0050(3) 0.0017(3) 0.0085(3)
N1 0.0108(3) 0.0135(3) 0.0111(3) 0.0015(3) 0.0012(3) 0.0044(3)
N2 0.0111(3) 0.0120(3) 0.0117(3) 0.0015(3) -0.0008(3) 0.0024(3)
C1 0.0128(4) 0.0152(4) 0.0115(4) 0.0036(3) 0.0007(3) 0.0033(3)
C2 0.0217(5) 0.0182(4) 0.0129(4) 0.0025(3) 0.0021(4) 0.0065(4)
C3 0.0304(6) 0.0278(6) 0.0133(4) 0.0045(4) 0.0053(4) 0.0119(5)
C4 0.0217(6) 0.0346(7) 0.0168(5) 0.0107(5) 0.0071(4) 0.0086(5)
C5 0.0235(6) 0.0235(5) 0.0213(5) 0.0107(4) 0.0041(4) -0.0001(4)
C6 0.0240(6) 0.0159(4) 0.0175(5) 0.0048(4) 0.0026(4) 0.0006(4)
C7 0.0154(4) 0.0117(4) 0.0151(4) 0.0012(3) 0.0017(3) 0.0044(3)
C8 0.0211(5) 0.0253(5) 0.0118(4) 0.0023(4) -0.0009(4) 0.0096(4)
C9 0.0198(5) 0.0212(5) 0.0188(5) 0.0033(4) 0.0042(4) 0.0120(4)
C10 0.0132(4) 0.0216(5) 0.0177(5) -0.0014(4) -0.0015(4) 0.0031(4)
C11 0.0152(5) 0.0231(5) 0.0259(6) -0.0009(4) 0.0087(4) 0.0046(4)
C12 0.0120(4) 0.0146(4) 0.0140(4) 0.0020(3) 0.0031(3) 0.0024(3)
C13 0.0176(5) 0.0107(4) 0.0129(4) 0.0007(3) 0.0004(3) 0.0030(3)
C14 0.0202(5) 0.0155(4) 0.0200(5) -0.0028(4) -0.0032(4) -0.0001(4)
C15 0.0334(7) 0.0166(5) 0.0239(6) -0.0050(4) -0.0043(5) -0.0030(5)
C16 0.0490(9) 0.0153(5) 0.0202(5) -0.0047(4) 0.0038(6) 0.0040(5)
C17 0.0416(8) 0.0166(5) 0.0236(6) -0.0014(4) 0.0108(5) 0.0110(5)
C18 0.0242(5) 0.0152(4) 0.0190(5) 0.0008(4) 0.0050(4) 0.0071(4)
C19 0.0146(4) 0.0117(4) 0.0156(4) 0.0022(3) -0.0024(3) 0.0032(3)
C20 0.0428(8) 0.0229(5) 0.0137(5) 0.0036(4) 0.0059(5) 0.0022(5)
C21 0.0223(6) 0.0213(5) 0.0338(7) 0.0092(5) -0.0110(5) 0.0028(4)
C22 0.0147(5) 0.0214(5) 0.0262(6) 0.0054(4) -0.0058(4) -0.0004(4)
C23 0.0300(6) 0.0156(4) 0.0163(5) -0.0011(4) 0.0027(4) 0.0051(4)
C24 0.0118(4) 0.0149(4) 0.0127(4) 0.0028(3) 0.0004(3) 0.0007(3)
C25 0.0259(6) 0.0236(5) 0.0124(4) 0.0004(4) 0.0009(4) 0.0103(4)
C26 0.0185(5) 0.0351(6) 0.0154(5) -0.0067(4) 0.0002(4) 0.0076(5)
C27 0.0109(4) 0.0113(4) 0.0128(4) 0.0019(3) 0.0025(3) 0.0035(3)
C28 0.0150(4) 0.0162(4) 0.0132(4) -0.0001(3) 0.0017(3) 0.0063(3)
C29 0.0225(5) 0.0170(4) 0.0163(4) 0.0001(4) 0.0071(4) 0.0082(4)
C30 0.0193(5) 0.0195(5) 0.0240(5) 0.0023(4) 0.0095(4) 0.0105(4)
C31 0.0133(4) 0.0224(5) 0.0241(5) 0.0037(4) 0.0037(4) 0.0080(4)
C32 0.0112(4) 0.0164(4) 0.0166(4) 0.0005(3) 0.0017(3) 0.0053(3)
Li1 0.0170(9) 0.0213(9) 0.0148(9) 0.0012(7) 0.0016(7) 0.0058(8)
C33 0.0406(11) 0.0487(12) 0.0827(18) 0.0274(12) 0.0036(11) -0.0129(9)
C34 0.0609(12) 0.0211(6) 0.0452(10) 0.0128(6) -0.0057(9) -0.0085(7)
C35 0.0646(13) 0.0218(7) 0.0572(12) -0.0001(7) 0.0001(10) 0.0170(8)
C36 0.0758(16) 0.0354(9) 0.0686(15) -0.0012(9) -0.0228(13) 0.0269(10)
C37 0.095(2) 0.0301(9) 0.0451(11) 0.0069(8) -0.0084(12) 0.0030(11)
C38 0.0813(18) 0.0447(11) 0.0577(14) 0.0132(10) 0.0302(13) -0.0103(11)
C39 0.0601(16) 0.0479(13) 0.116(3) -0.0170(15) 0.0217(17) 0.0153(12)
C40 0.0426(11) 0.0340(9) 0.0821(17) 0.0239(10) 0.0007(10) 0.0082(8)
C41 0.0333(8) 0.0397(9) 0.0398(9) 0.0112(7) 0.0016(7) 0.0039(7)
C42 0.0306(8) 0.0400(9) 0.0513(11) 0.0143(8) 0.0010(7) 0.0078(7)
C43 0.0427(11) 0.0840(17) 0.0413(11) 0.0242(11) -0.0058(9) -0.0134(11)
C44 0.0665(18) 0.102(2) 0.0595(17) -0.0305(16) 0.0235(14) -0.0192(16)

loop_
_atom_type_symbol
_atom_type_description
_atom_type_scat_dispersion_real
_atom_type_scat_dispersion_imag
_atom_type_scat_source
C C 0.0033 0.0016 'International Tables Vol C Tables 4.2.6.8 and 6.1.1.4'
H H 0.0000 0.0000 'International Tables Vol C Tables 4.2.6.8 and 6.1.1.4'
Li Li -0.0003 0.0001 'International Tables Vol C Tables 4.2.6.8 and 6.1.1.4'
N N 0.0061 0.0033 'International Tables Vol C Tables 4.2.6.8 and 6.1.1.4'
O O 0.0106 0.0060 'International Tables Vol C Tables 4.2.6.8 and 6.1.1.4'
P P 0.1023 0.0942 'International Tables Vol C Tables 4.2.6.8 and 6.1.1.4'
Rh Rh -1.1178 0.9187 'International Tables Vol C Tables 4.2.6.8 and 6.1.1.4'
Si Si 0.0817 0.0704 'International Tables Vol C Tables 4.2.6.8 and 6.1.1.4'

loop_
_geom_angle_atom_site_label_1
_geom_angle_atom_site_label_2
_geom_angle_atom_site_label_3
_geom_angle
_geom_angle_site_symmetry_1
_geom_angle_site_symmetry_3
_geom_angle_publ_flag
P1 Rh1 N1 89.18(2) . . ?
P1 Rh1 N2 86.36(2) . . ?
P1 Rh1 Li1 86.77(5) . . ?
P1 Rh1 H 93.0(8) . . ?
P2 Rh1 P1 173.267(10) . . ?
P2 Rh1 N1 89.98(2) . . ?
P2 Rh1 N2 86.94(2) . . ?
P2 Rh1 Li1 87.99(5) . . ?
P2 Rh1 H 93.7(8) . . ?
N1 Rh1 N2 88.86(3) . . ?
N1 Rh1 Li1 43.93(5) . . ?
N1 Rh1 H 89.1(8) . . ?
N2 Rh1 Li1 44.92(5) . . ?
N2 Rh1 H 177.9(8) . . ?
C27 Rh1 P1 94.10(3) . . ?
C27 Rh1 P2 87.60(3) . . ?
C27 Rh1 N1 172.07(4) . . ?
C27 Rh1 N2 98.55(4) . . ?
C27 Rh1 Li1 143.40(5) . . ?
C27 Rh1 H 83.5(8) . . ?
Li1 Rh1 H 133.0(8) . . ?
C1 P1 Rh1 126.46(4) . . ?
C1 P1 C7 105.30(5) . . ?
C7 P1 Rh1 107.31(4) . . ?
C24 P1 Rh1 107.09(4) . . ?
C24 P1 C1 102.44(5) . . ?
C24 P1 C7 106.89(5) . . ?
C12 P2 Rh1 107.01(4) . . ?
C13 P2 Rh1 123.55(4) . . ?
C13 P2 C12 106.56(5) . . ?
C19 P2 Rh1 106.96(4) . . ?
C19 P2 C12 107.00(5) . . ?
C19 P2 C13 104.81(5) . . ?
N1 Si1 C7 104.81(5) . . ?
N1 Si1 C8 116.59(5) . . ?
N1 Si1 C9 115.53(5) . . ?
N1 Si1 Li1 34.70(5) . . ?
C7 Si1 Li1 76.71(5) . . ?
C8 Si1 C7 106.06(5) . . ?
C8 Si1 C9 104.93(5) . . ?
C8 Si1 Li1 145.56(6) . . ?
C9 Si1 C7 108.35(5) . . ?
C9 Si1 Li1 106.57(6) . . ?
N1 Si2 C10 115.69(5) . . ?
N1 Si2 C11 114.21(5) . . ?
N1 Si2 C12 105.91(5) . . ?
N1 Si2 Li1 35.23(5) . . ?
C10 Si2 C11 106.68(6) . . ?
C10 Si2 C12 108.39(5) . . ?
C10 Si2 Li1 147.74(6) . . ?
C11 Si2 C12 105.36(6) . . ?
C11 Si2 Li1 101.23(6) . . ?
C12 Si2 Li1 78.74(5) . . ?
N2 Si3 C19 109.75(5) . . ?
N2 Si3 C20 111.99(6) . . ?
N2 Si3 C21 119.28(6) . . ?
N2 Si3 Li1 39.49(5) . . ?
C19 Si3 C20 107.98(6) . . ?
C19 Si3 Li1 103.55(5) . . ?
C20 Si3 Li1 77.95(6) . . ?
C21 Si3 C19 102.78(6) . . ?
C21 Si3 C20 104.21(7) . . ?
C21 Si3 Li1 151.39(6) . . ?
N2 Si4 C22 118.11(5) . . ?
N2 Si4 C23 112.58(5) . . ?
N2 Si4 C24 109.39(5) . . ?
N2 Si4 Li1 40.73(5) . . ?
C22 Si4 C23 103.65(6) . . ?
C22 Si4 C24 104.96(6) . . ?
C22 Si4 Li1 149.22(6) . . ?
C23 Si4 C24 107.41(5) . . ?
C23 Si4 Li1 76.64(6) . . ?
C24 Si4 Li1 104.18(5) . . ?
C25 O1 C26 108.16(9) . . ?
C25 O1 Li1 119.81(9) . . ?
C26 O1 Li1 129.37(10) . . ?
Si1 N1 Rh1 104.90(4) . . ?
Si1 N1 Li1 115.86(8) . . ?
Si2 N1 Rh1 105.67(4) . . ?
Si2 N1 Si1 123.12(5) . . ?
Si2 N1 Li1 115.01(8) . . ?
Li1 N1 Rh1 82.02(7) . . ?
Si3 N2 Rh1 112.60(4) . . ?
Si3 N2 Si4 126.39(5) . . ?
Si3 N2 Li1 108.48(8) . . ?
Si4 N2 Rh1 113.20(4) . . ?
Si4 N2 Li1 106.30(8) . . ?
Li1 N2 Rh1 78.87(7) . . ?
C2 C1 P1 121.52(8) . . ?
C6 C1 P1 118.90(8) . . ?
C6 C1 C2 119.29(10) . . ?
C1 C2 H2 119.9 . . ?
C1 C2 C3 120.15(11) . . ?
C3 C2 H2 119.9 . . ?
C2 C3 H3 119.9 . . ?
C4 C3 C2 120.15(12) . . ?
C4 C3 H3 119.9 . . ?
C3 C4 H4 120.0 . . ?
C3 C4 C5 120.06(11) . . ?
C5 C4 H4 120.0 . . ?
C4 C5 H5 120.1 . . ?
C4 C5 C6 119.79(12) . . ?
C6 C5 H5 120.1 . . ?
C1 C6 C5 120.55(11) . . ?
C1 C6 H6 119.7 . . ?
C5 C6 H6 119.7 . . ?
P1 C7 Si1 105.56(5) . . ?
P1 C7 H7A 110.6 . . ?
P1 C7 H7B 110.6 . . ?
Si1 C7 H7A 110.6 . . ?
Si1 C7 H7B 110.6 . . ?
H7A C7 H7B 108.8 . . ?
Si1 C8 H8A 109.5 . . ?
Si1 C8 H8B 109.5 . . ?
Si1 C8 H8C 109.5 . . ?
H8A C8 H8B 109.5 . . ?
H8A C8 H8C 109.5 . . ?
H8B C8 H8C 109.5 . . ?
Si1 C9 H9A 109.5 . . ?
Si1 C9 H9B 109.5 . . ?
Si1 C9 H9C 109.5 . . ?
H9A C9 H9B 109.5 . . ?
H9A C9 H9C 109.5 . . ?
H9B C9 H9C 109.5 . . ?
Si2 C10 H10A 109.5 . . ?
Si2 C10 H10B 109.5 . . ?
Si2 C10 H10C 109.5 . . ?
H10A C10 H10B 109.5 . . ?
H10A C10 H10C 109.5 . . ?
H10B C10 H10C 109.5 . . ?
Si2 C11 H11A 109.5 . . ?
Si2 C11 H11B 109.5 . . ?
Si2 C11 H11C 109.5 . . ?
H11A C11 H11B 109.5 . . ?
H11A C11 H11C 109.5 . . ?
H11B C11 H11C 109.5 . . ?
P2 C12 Si2 107.48(5) . . ?
P2 C12 H12A 110.2 . . ?
P2 C12 H12B 110.2 . . ?
Si2 C12 H12A 110.2 . . ?
Si2 C12 H12B 110.2 . . ?
H12A C12 H12B 108.5 . . ?
C14 C13 P2 121.96(9) . . ?
C14 C13 C18 118.73(10) . . ?
C18 C13 P2 119.31(9) . . ?
C13 C14 H14 119.8 . . ?
C13 C14 C15 120.37(12) . . ?
C15 C14 H14 119.8 . . ?
C14 C15 H15 119.8 . . ?
C16 C15 C14 120.44(13) . . ?
C16 C15 H15 119.8 . . ?
C15 C16 H16 120.0 . . ?
C15 C16 C17 120.00(12) . . ?
C17 C16 H16 120.0 . . ?
C16 C17 H17 120.1 . . ?
C16 C17 C18 119.86(13) . . ?
C18 C17 H17 120.1 . . ?
C13 C18 C17 120.59(12) . . ?
C13 C18 H18 119.7 . . ?
C17 C18 H18 119.7 . . ?
P2 C19 Si3 112.32(5) . . ?
P2 C19 H19A 109.1 . . ?
P2 C19 H19B 109.1 . . ?
Si3 C19 H19A 109.1 . . ?
Si3 C19 H19B 109.1 . . ?
H19A C19 H19B 107.9 . . ?
Si3 C20 H20A 109.5 . . ?
Si3 C20 H20B 109.5 . . ?
Si3 C20 H20C 109.5 . . ?
H20A C20 H20B 109.5 . . ?
H20A C20 H20C 109.5 . . ?
H20B C20 H20C 109.5 . . ?
Si3 C21 H21A 109.5 . . ?
Si3 C21 H21B 109.5 . . ?
Si3 C21 H21C 109.5 . . ?
H21A C21 H21B 109.5 . . ?
H21A C21 H21C 109.5 . . ?
H21B C21 H21C 109.5 . . ?
Si4 C22 H22B 109.5 . . ?
Si4 C22 H22C 109.5 . . ?
Si4 C22 H22A 109.5 . . ?
H22B C22 H22C 109.5 . . ?
H22B C22 H22A 109.5 . . ?
H22C C22 H22A 109.5 . . ?
Si4 C23 H23B 109.5 . . ?
Si4 C23 H23C 109.5 . . ?
Si4 C23 H23A 109.5 . . ?
H23B C23 H23C 109.5 . . ?
H23B C23 H23A 109.5 . . ?
H23C C23 H23A 109.5 . . ?
P1 C24 Si4 111.34(6) . . ?
P1 C24 H24A 109.4 . . ?
P1 C24 H24B 109.4 . . ?
Si4 C24 H24A 109.4 . . ?
Si4 C24 H24B 109.4 . . ?
H24A C24 H24B 108.0 . . ?
O1 C25 H25A 109.5 . . ?
O1 C25 H25B 109.5 . . ?
O1 C25 C26 110.78(10) . 2_655 ?
H25A C25 H25B 108.1 . . ?
C26 C25 H25A 109.5 2_655 . ?
C26 C25 H25B 109.5 2_655 . ?
O1 C26 C25 110.71(11) . 2_655 ?
O1 C26 H26A 109.5 . . ?
O1 C26 H26B 109.5 . . ?
C25 C26 H26A 109.5 2_655 . ?
C25 C26 H26B 109.5 2_655 . ?
H26A C26 H26B 108.1 . . ?
C28 C27 Rh1 121.77(8) . . ?
C32 C27 Rh1 122.64(8) . . ?
C32 C27 C28 115.43(9) . . ?
C27 C28 H28 118.6 . . ?
C29 C28 C27 122.82(10) . . ?
C29 C28 H28 118.6 . . ?
C28 C29 H29 120.0 . . ?
C30 C29 C28 120.08(11) . . ?
C30 C29 H29 120.0 . . ?
C29 C30 H30 120.7 . . ?
C29 C30 C31 118.69(10) . . ?
C31 C30 H30 120.7 . . ?
C30 C31 H31 119.6 . . ?
C30 C31 C32 120.88(11) . . ?
C32 C31 H31 119.6 . . ?
C27 C32 H32 119.0 . . ?
C31 C32 C27 122.08(10) . . ?
C31 C32 H32 119.0 . . ?
Rh1 Li1 Si1 64.95(5) . . ?
Rh1 Li1 Si2 65.48(5) . . ?
Rh1 Li1 Si3 71.42(5) . . ?
Rh1 Li1 Si4 72.33(5) . . ?
Si2 Li1 Si1 57.50(4) . . ?
Si3 Li1 Si1 136.37(7) . . ?
Si3 Li1 Si2 104.29(7) . . ?
Si4 Li1 Si1 104.56(7) . . ?
Si4 Li1 Si2 137.81(8) . . ?
Si4 Li1 Si3 60.33(4) . . ?
O1 Li1 Rh1 170.08(11) . . ?
O1 Li1 Si1 106.66(9) . . ?
O1 Li1 Si2 105.90(9) . . ?
O1 Li1 Si3 116.77(9) . . ?
O1 Li1 Si4 116.13(9) . . ?
O1 Li1 N2 133.71(12) . . ?
N1 Li1 Rh1 54.05(6) . . ?
N1 Li1 Si1 29.45(4) . . ?
N1 Li1 Si2 29.76(4) . . ?
N1 Li1 Si3 117.67(9) . . ?
N1 Li1 Si4 118.45(9) . . ?
N1 Li1 O1 116.03(11) . . ?
N1 Li1 N2 110.26(11) . . ?
N2 Li1 Rh1 56.21(6) . . ?
N2 Li1 Si1 113.89(9) . . ?
N2 Li1 Si2 114.11(9) . . ?
N2 Li1 Si3 32.03(4) . . ?
N2 Li1 Si4 32.97(4) . . ?
C34 C33 H33 119.6 . . ?
C34 C33 C38 120.7(2) . . ?
C38 C33 H33 119.6 . . ?
C33 C34 H34 120.3 . . ?
C35 C34 C33 119.4(2) . . ?
C35 C34 H34 120.3 . . ?
C34 C35 H35 120.5 . . ?
C34 C35 C36 119.1(2) . . ?
C36 C35 H35 120.5 . . ?
C35 C36 H36 118.8 . . ?
C37 C36 C35 122.3(2) . . ?
C37 C36 H36 118.8 . . ?
C36 C37 H37 120.2 . . ?
C38 C37 C36 119.6(2) . . ?
C38 C37 H37 120.2 . . ?
C33 C38 H38 120.6 . . ?
C37 C38 C33 118.8(2) . . ?
C37 C38 H38 120.6 . . ?
C40 C39 H39 120.4 . . ?
C40 C39 C44 119.1(2) . . ?
C44 C39 H39 120.4 . . ?
C39 C40 H40 119.5 . . ?
C41 C40 C39 121.1(2) . . ?
C41 C40 H40 119.5 . . ?
C40 C41 H41 119.6 . . ?
C40 C41 C42 120.7(2) . . ?
C42 C41 H41 119.6 . . ?
C41 C42 H42 120.5 . . ?
C41 C42 C43 119.0(2) . . ?
C43 C42 H42 120.5 . . ?
C42 C43 H43 119.9 . . ?
C42 C43 C44 120.2(2) . . ?
C44 C43 H43 119.9 . . ?
C39 C44 H44 120.1 . . ?
C43 C44 C39 119.8(2) . . ?
C43 C44 H44 120.1 . . ?

loop_
_geom_bond_atom_site_label_1
_geom_bond_atom_site_label_2
_geom_bond_distance
_geom_bond_site_symmetry_2
_geom_bond_publ_flag
Rh1 P1 2.2979(3) . ?
Rh1 P2 2.2922(3) . ?
Rh1 N1 2.3302(9) . ?
Rh1 N2 2.4144(9) . ?
Rh1 C27 2.0427(10) . ?
Rh1 Li1 2.851(2) . ?
Rh1 H 1.47(2) . ?
P1 C1 1.8235(11) . ?
P1 C7 1.8365(11) . ?
P1 C24 1.8180(11) . ?
P2 C12 1.8284(11) . ?
P2 C13 1.8263(11) . ?
P2 C19 1.8100(11) . ?
Si1 N1 1.7251(9) . ?
Si1 C7 1.8967(12) . ?
Si1 C8 1.8745(12) . ?
Si1 C9 1.8917(11) . ?
Si1 Li1 3.157(2) . ?
Si2 N1 1.7187(10) . ?
Si2 C10 1.8812(12) . ?
Si2 C11 1.8860(12) . ?
Si2 C12 1.8960(11) . ?
Si2 Li1 3.138(2) . ?
Si3 N2 1.7107(9) . ?
Si3 C19 1.8924(11) . ?
Si3 C20 1.8929(14) . ?
Si3 C21 1.8895(13) . ?
Si3 Li1 3.059(2) . ?
Si4 N2 1.7108(9) . ?
Si4 C22 1.8794(12) . ?
Si4 C23 1.8886(12) . ?
Si4 C24 1.8930(11) . ?
Si4 Li1 3.018(2) . ?
O1 C25 1.4393(15) . ?
O1 C26 1.4410(15) . ?
O1 Li1 2.016(2) . ?
N1 Li1 1.997(2) . ?
N2 Li1 2.052(2) . ?
C1 C2 1.3957(15) . ?
C1 C6 1.3949(15) . ?
C2 H2 0.9500 . ?
C2 C3 1.3999(17) . ?
C3 H3 0.9500 . ?
C3 C4 1.387(2) . ?
C4 H4 0.9500 . ?
C4 C5 1.392(2) . ?
C5 H5 0.9500 . ?
C5 C6 1.3969(17) . ?
C6 H6 0.9500 . ?
C7 H7A 0.9900 . ?
C7 H7B 0.9900 . ?
C8 H8A 0.9800 . ?
C8 H8B 0.9800 . ?
C8 H8C 0.9800 . ?
C9 H9A 0.9800 . ?
C9 H9B 0.9800 . ?
C9 H9C 0.9800 . ?
C10 H10A 0.9800 . ?
C10 H10B 0.9800 . ?
C10 H10C 0.9800 . ?
C11 H11A 0.9800 . ?
C11 H11B 0.9800 . ?
C11 H11C 0.9800 . ?
C12 H12A 0.9900 . ?
C12 H12B 0.9900 . ?
C13 C14 1.3969(17) . ?
C13 C18 1.4012(16) . ?
C14 H14 0.9500 . ?
C14 C15 1.3998(17) . ?
C15 H15 0.9500 . ?
C15 C16 1.385(2) . ?
C16 H16 0.9500 . ?
C16 C17 1.387(2) . ?
C17 H17 0.9500 . ?
C17 C18 1.4043(17) . ?
C18 H18 0.9500 . ?
C19 H19A 0.9900 . ?
C19 H19B 0.9900 . ?
C20 H20A 0.9800 . ?
C20 H20B 0.9800 . ?
C20 H20C 0.9800 . ?
C21 H21A 0.9800 . ?
C21 H21B 0.9800 . ?
C21 H21C 0.9800 . ?
C22 H22B 0.9800 . ?
C22 H22C 0.9800 . ?
C22 H22A 0.9800 . ?
C23 H23B 0.9800 . ?
C23 H23C 0.9800 . ?
C23 H23A 0.9800 . ?
C24 H24A 0.9900 . ?
C24 H24B 0.9900 . ?
C25 H25A 0.9900 . ?
C25 H25B 0.9900 . ?
C25 C26 1.5133(18) 2_655 ?
C26 C25 1.5133(18) 2_655 ?
C26 H26A 0.9900 . ?
C26 H26B 0.9900 . ?
C27 C28 1.4145(15) . ?
C27 C32 1.4056(15) . ?
C28 H28 0.9500 . ?
C28 C29 1.3985(15) . ?
C29 H29 0.9500 . ?
C29 C30 1.3892(18) . ?
C30 H30 0.9500 . ?
C30 C31 1.3919(18) . ?
C31 H31 0.9500 . ?
C31 C32 1.4006(15) . ?
C32 H32 0.9500 . ?
C33 H33 0.9500 . ?
C33 C34 1.394(3) . ?
C33 C38 1.410(4) . ?
C34 H34 0.9500 . ?
C34 C35 1.364(3) . ?
C35 H35 0.9500 . ?
C35 C36 1.383(3) . ?
C36 H36 0.9500 . ?
C36 C37 1.372(4) . ?
C37 H37 0.9500 . ?
C37 C38 1.364(4) . ?
C38 H38 0.9500 . ?
C39 H39 0.9500 . ?
C39 C40 1.363(4) . ?
C39 C44 1.387(5) . ?
C40 H40 0.9500 . ?
C40 C41 1.360(3) . ?
C41 H41 0.9500 . ?
C41 C42 1.373(3) . ?
C42 H42 0.9500 . ?
C42 C43 1.378(3) . ?
C43 H43 0.9500 . ?
C43 C44 1.382(4) . ?
C44 H44 0.9500 . ?
